data_4319597
loop_
_publ_author_name
'Louise Broge'
'Ulla Pretzmann'
'Nicolai Jensen'
'Inger S\/otofte'
'Carl Erik Olsen'
'Johan Springborg'

_publ_section_title
;
 Cobalt(II), Nickel(II), Copper(II), and Zinc(II) Complexes with
 [35]Adamanzane, 1,5,9,13-Tetraazabicyclo[7.7.3]nonadecane, and
 [(2.3)2.21]Adamanzane, 1,5,9,12-Tetraazabicyclo[7.5.2]hexadecane
;
_journal_name_full 'Inorganic Chemistry'
_journal_page_first 2323
_journal_page_last 2334
_journal_paper_doi 10.1021/ic0011157
_journal_volume 40
_journal_year 2001
_chemical_formula_sum 'C15 H32 Br2 Cu N4'
_chemical_formula_weight 491.81
_chemical_name_systematic
; 
 ? 
;
_space_group_IT_number 73
_symmetry_cell_setting orthorhombic
_symmetry_space_group_name_Hall '-I 2b 2c'
_symmetry_space_group_name_H-M 'I b c a'
_atom_sites_solution_hydrogens geom
_atom_sites_solution_primary direct
_atom_sites_solution_secondary difmap
_audit_creation_method SHELXL
_cell_angle_alpha 90.00
_cell_angle_beta 90.00
_cell_angle_gamma 90.00
_cell_formula_units_Z 8
_cell_length_a 13.251(3)
_cell_length_b 13.951(3)
_cell_length_c 20.374(4)
_cell_measurement_temperature 120(2)
_cell_volume 3766.4(14)
_computing_structure_refinement 'SHELXL-93 (Sheldrick, 1993)'
_computing_structure_solution 'SHELXS-86 (Sheldrick, 1990)'
_diffrn_ambient_temperature 120(2)
_diffrn_radiation_monochromator graphite
_diffrn_radiation_source 'fine-focus sealed tube'
_diffrn_radiation_type MoK\a
_diffrn_radiation_wavelength 0.71073
_diffrn_reflns_av_R_equivalents 0.0478
_diffrn_reflns_av_sigmaI/netI 0.0645
_diffrn_reflns_limit_h_max 18
_diffrn_reflns_limit_h_min -11
_diffrn_reflns_limit_k_max 18
_diffrn_reflns_limit_k_min -9
_diffrn_reflns_limit_l_max 27
_diffrn_reflns_limit_l_min -8
_diffrn_reflns_number 6220
_diffrn_reflns_theta_max 29.50
_diffrn_reflns_theta_min 2.91
_exptl_absorpt_coefficient_mu 5.406
_exptl_crystal_density_diffrn 1.735
_exptl_crystal_F_000 1992
_refine_diff_density_max 0.573
_refine_diff_density_min -0.667
_refine_diff_density_rms 0.132
_refine_ls_extinction_method none
_refine_ls_goodness_of_fit_all 1.127
_refine_ls_goodness_of_fit_obs 1.203
_refine_ls_matrix_type full
_refine_ls_number_parameters 102
_refine_ls_number_reflns 2382
_refine_ls_number_restraints 8
_refine_ls_restrained_S_all 1.127
_refine_ls_restrained_S_obs 1.202
_refine_ls_R_factor_all 0.0853
_refine_ls_R_factor_obs 0.0435
_refine_ls_shift/esd_max 0.000
_refine_ls_shift/esd_mean 0.000
_refine_ls_structure_factor_coef Fsqd
_refine_ls_weighting_details 'w=1/[\s^2^(Fo^2^)+(0.0276P)^2^+0.2949P] where P=(Fo^2^+2Fc^2^)/3'
_refine_ls_weighting_scheme calc
_refine_ls_wR_factor_all 0.0893
_refine_ls_wR_factor_obs 0.0765
_reflns_number_observed 1568
_reflns_number_total 2382
_reflns_observed_criterion >2sigma(I)
_cod_data_source_file ic0011157_2.cif
_cod_data_source_block IC0011157-3
_cod_depositor_comments
;
The following automatic conversions were performed:

'_refine_ls_weighting_scheme' value 'calc
w=1/[\s^2^(Fo^2^)+(0.0276P)^2^+0.2949P] where P=(Fo^2^+2Fc^2^)/3' was
changed to 'calc'. New tag '_refine_ls_weighting_details' was
created. The value of the new tag was set to
'w=1/[\s^2^(Fo^2^)+(0.0276P)^2^+0.2949P] where P=(Fo^2^+2Fc^2^)/3'.

Automatic conversion script
Id: cif_fix_values 3143 2015-03-26 13:38:13Z robertas 
;
_cod_original_cell_volume 3766.4(13)
_cod_database_code 4319597

loop_
_symmetry_equiv_pos_as_xyz
'x, y, z'
'-x+1/2, -y, z+1/2'
'-x, y+1/2, -z+1/2'
'x+1/2, -y+1/2, -z'
'x+1/2, y+1/2, z+1/2'
'-x+1, -y+1/2, z+1'
'-x+1/2, y+1, -z+1'
'x+1, -y+1, -z+1/2'
'-x, -y, -z'
'x-1/2, y, -z-1/2'
'x, -y-1/2, z-1/2'
'-x-1/2, y-1/2, z'
'-x+1/2, -y+1/2, -z+1/2'
'x, y+1/2, -z'
'x+1/2, -y, z'
'-x, y, z+1/2'

loop_
_atom_site_aniso_label
_atom_site_aniso_U_11
_atom_site_aniso_U_22
_atom_site_aniso_U_33
_atom_site_aniso_U_23
_atom_site_aniso_U_13
_atom_site_aniso_U_12
Br2 0.0130(3) 0.0166(2) 0.0291(3) 0.000 0.0001(3) 0.000
Br1 0.0332(4) 0.0329(3) 0.0149(3) 0.000 0.000 -0.0028(3)
Cu 0.0137(3) 0.0134(3) 0.0149(3) 0.000 0.000 -0.0009(3)
N1 0.014(2) 0.0151(14) 0.019(2) 0.001(2) 0.0032(14) 0.0001(13)
C1 0.019(2) 0.021(2) 0.029(2) -0.002(2) 0.011(2) 0.000(2)
C2 0.007(3) 0.024(4) 0.025(5) 0.002(3) 0.000(3) -0.002(3)
C3 0.012(3) 0.022(4) 0.024(4) 0.008(3) -0.003(3) 0.004(3)
C2' 0.007(3) 0.024(4) 0.025(5) 0.002(3) 0.000(3) -0.002(3)
C3' 0.012(3) 0.022(4) 0.024(4) 0.008(3) -0.003(3) 0.004(3)
N2 0.010(2) 0.018(2) 0.022(2) -0.002(2) 0.0019(15) 0.0015(13)
C4 0.020(5) 0.016(3) 0.030(5) -0.002(3) -0.004(3) 0.002(3)
C5 0.014(4) 0.020(3) 0.037(6) -0.010(3) 0.007(4) 0.000(3)
C4' 0.020(5) 0.016(3) 0.030(5) -0.002(3) -0.004(3) 0.002(3)
C5' 0.014(4) 0.020(3) 0.037(6) -0.010(3) 0.007(4) 0.000(3)
C6 0.028(2) 0.014(2) 0.022(2) -0.006(2) -0.005(2) -0.005(2)
C7 0.010(3) 0.026(3) 0.022(3) 0.010(3) -0.001(3) 0.000(2)
C7' 0.010(3) 0.026(3) 0.022(3) 0.010(3) -0.001(3) 0.000(2)
C8 0.036(4) 0.036(3) 0.016(3) 0.000 0.000 0.002(3)

loop_
_atom_site_label
_atom_site_type_symbol
_atom_site_fract_x
_atom_site_fract_y
_atom_site_fract_z
_atom_site_U_iso_or_equiv
_atom_site_thermal_displace_type
_atom_site_occupancy
_atom_site_calc_flag
_atom_site_refinement_flags
_atom_site_disorder_group
Br2 Br 0.2500 0.41612(4) 0.5000 0.01956(14) Uani 1 d S .
Br1 Br 0.0000 0.2500 0.23063(3) 0.0270(2) Uani 1 d S .
Cu Cu 0.0000 0.2500 0.35323(3) 0.0140(2) Uani 1 d S .
N1 N 0.1230(2) 0.3370(2) 0.3577(2) 0.0161(7) Uani 1 d . .
H1 H 0.1355(2) 0.3464(2) 0.4022(2) 0.019 Uiso 1 calc R .
C1 C 0.2161(3) 0.2932(3) 0.3308(3) 0.0232(10) Uani 1 d D .
H11A H 0.2021(3) 0.2660(3) 0.2869(3) 0.028 Uiso 0.50 calc PR 1
H12A H 0.2689(3) 0.3429(3) 0.3260(3) 0.028 Uiso 0.50 calc PR 1
H11B H 0.2750(3) 0.3313(3) 0.3453(3) 0.028 Uiso 0.50 calc PR 2
H12B H 0.2135(3) 0.2959(3) 0.2823(3) 0.028 Uiso 0.50 calc PR 2
C2 C 0.2529(5) 0.2165(5) 0.3750(3) 0.019(2) Uani 0.50 d PD 1
H21A H 0.2691(5) 0.2459(5) 0.4179(3) 0.023 Uiso 0.50 calc PR 1
H22A H 0.3168(5) 0.1913(5) 0.3566(3) 0.023 Uiso 0.50 calc PR 1
C3 C 0.1828(5) 0.1318(5) 0.3873(3) 0.0194(15) Uani 0.50 d PRD 1
H31A H 0.1761(5) 0.0964(5) 0.3454(3) 0.023 Uiso 0.50 calc PR 1
H32A H 0.2173(5) 0.0884(5) 0.4186(3) 0.023 Uiso 0.50 calc PR 1
C2' C 0.2312(5) 0.1892(5) 0.3520(4) 0.019(2) Uani 0.50 d PD 2
H21B H 0.3044(5) 0.1748(5) 0.3516(4) 0.023 Uiso 0.50 calc PR 2
H22B H 0.1985(5) 0.1470(5) 0.3193(4) 0.023 Uiso 0.50 calc PR 2
C3' C 0.1892(5) 0.1645(5) 0.4202(4) 0.0194(15) Uani 0.50 d PRD 2
H31B H 0.2218(5) 0.1057(5) 0.4372(4) 0.023 Uiso 0.50 calc PR 2
H32B H 0.2027(5) 0.2175(5) 0.4513(4) 0.023 Uiso 0.50 calc PR 2
N2 N 0.0777(2) 0.1491(2) 0.4132(2) 0.0167(7) Uani 1 d D .
C4 C 0.0257(5) 0.0565(5) 0.4171(4) 0.022(2) Uani 0.50 d PD 1
H41A H -0.0333(5) 0.0622(5) 0.4466(4) 0.026 Uiso 0.50 calc PR 1
H42A H 0.0720(5) 0.0080(5) 0.4359(4) 0.026 Uiso 0.50 calc PR 1
C5 C -0.0092(5) 0.0236(5) 0.3495(4) 0.024(2) Uani 0.50 d PRD 1
H51A H 0.0426(5) 0.0412(5) 0.3166(4) 0.028 Uiso 0.50 calc PR 1
H52A H -0.0156(5) -0.0471(5) 0.3495(4) 0.028 Uiso 0.50 calc PR 1
C4' C 0.0668(5) 0.0445(5) 0.3904(4) 0.022(2) Uani 0.50 d PD 2
H41B H 0.1087(5) 0.0361(5) 0.3506(4) 0.026 Uiso 0.50 calc PR 2
H42B H 0.0957(5) 0.0028(5) 0.4250(4) 0.026 Uiso 0.50 calc PR 2
C5' C -0.0397(5) 0.0081(5) 0.3749(4) 0.024(2) Uani 0.50 d PRD 2
H51B H -0.0330(5) -0.0567(5) 0.3556(4) 0.028 Uiso 0.50 calc PR 2
H52B H -0.0758(5) 0.0006(5) 0.4171(4) 0.028 Uiso 0.50 calc PR 2
C6 C -0.1066(3) 0.0661(3) 0.3299(2) 0.0213(10) Uani 1 d D .
H61A H -0.1619(3) 0.0234(3) 0.3445(2) 0.026 Uiso 0.50 calc PR 1
H62A H -0.1094(3) 0.0700(3) 0.2815(2) 0.026 Uiso 0.50 calc PR 1
H61B H -0.0746(3) 0.0715(3) 0.2862(2) 0.026 Uiso 0.50 calc PR 2
H62B H -0.1723(3) 0.0332(3) 0.3245(2) 0.026 Uiso 0.50 calc PR 2
C7 C 0.0869(5) 0.1944(4) 0.4795(3) 0.0195(13) Uani 0.50 d PD 1
H71A H 0.1021(5) 0.1429(4) 0.5115(3) 0.023 Uiso 0.50 calc PR 1
H72A H 0.1461(5) 0.2376(4) 0.4786(3) 0.023 Uiso 0.50 calc PR 1
C7' C 0.0320(5) 0.1545(4) 0.4809(3) 0.0195(13) Uani 0.50 d PRD 2
H71B H -0.0277(5) 0.1118(4) 0.4817(3) 0.023 Uiso 0.50 calc PR 2
H72B H 0.0816(5) 0.1280(4) 0.5123(3) 0.023 Uiso 0.50 calc PR 2
C8 C 0.0000 0.2500 0.5055(3) 0.0296(14) Uani 1 d SD .
H81A H 0.0331 0.2967 0.5351(3) 0.035 Uiso 0.25 calc PR 1
H82A H -0.0331 0.2033 0.5351(3) 0.035 Uiso 0.25 calc PR 1
H81B H 0.0564 0.2670 0.5352(3) 0.035 Uiso 0.25 calc PR 2
H82B H -0.0564 0.2330 0.5352(3) 0.035 Uiso 0.25 calc PR 2

loop_
_atom_type_symbol
_atom_type_description
_atom_type_scat_dispersion_real
_atom_type_scat_dispersion_imag
_atom_type_scat_source
C C 0.0033 0.0016 'International Tables Vol C Tables 4.2.6.8 and 6.1.1.4'
H H 0.0000 0.0000 'International Tables Vol C Tables 4.2.6.8 and 6.1.1.4'
N N 0.0061 0.0033 'International Tables Vol C Tables 4.2.6.8 and 6.1.1.4'
Cu Cu 0.3201 1.2651 'International Tables Vol C Tables 4.2.6.8 and 6.1.1.4'
Br Br -0.2901 2.4595 'International Tables Vol C Tables 4.2.6.8 and 6.1.1.4'

loop_
_geom_angle_atom_site_label_1
_geom_angle_atom_site_label_2
_geom_angle_atom_site_label_3
_geom_angle
_geom_angle_site_symmetry_1
_geom_angle_site_symmetry_3
_geom_angle_publ_flag
N1 Cu N1 174.8(2) 6_454 . ?
N1 Cu N2 88.91(13) 6_454 6_454 ?
N1 Cu N2 88.12(12) . 6_454 ?
N1 Cu N2 88.12(12) 6_454 . ?
N1 Cu N2 88.91(13) . . ?
N2 Cu N2 109.9(2) 6_454 . ?
N1 Cu Br1 92.59(10) 6_454 . ?
N1 Cu Br1 92.59(10) . . ?
N2 Cu Br1 125.05(10) 6_454 . ?
N2 Cu Br1 125.05(10) . . ?
C1 N1 C6 111.0(3) . 6_454 ?
C1 N1 Cu 113.8(2) . . ?
C6 N1 Cu 114.2(2) 6_454 . ?
C2 C1 N1 110.3(4) . . ?
N1 C1 C2' 113.4(4) . . ?
C1 C2 C3 117.4(3) . . ?
N2 C3 C2 119.7(3) . . ?
C1 C2' C3' 115.0(3) . . ?
N2 C3' C2' 107.7(3) . . ?
C4 N2 C7 111.2(5) . . ?
C3' N2 C7' 107.6(4) . . ?
C4 N2 C3 108.1(4) . . ?
C7 N2 C3 108.0(4) . . ?
C3' N2 C4' 104.8(4) . . ?
C7' N2 C4' 106.6(4) . . ?
C4 N2 Cu 112.7(3) . . ?
C7 N2 Cu 106.2(3) . . ?
C3' N2 Cu 115.9(3) . . ?
C7' N2 Cu 107.3(3) . . ?
C3 N2 Cu 110.6(3) . . ?
C4' N2 Cu 114.1(3) . . ?
N2 C4 C5 111.1(3) . . ?
C6 C5 C4 112.9(3) . . ?
C5' C4' N2 117.5(3) . . ?
C6 C5' C4' 119.3(3) . . ?
C5 C6 N1 113.1(4) . 6_454 ?
N1 C6 C5' 110.0(4) 6_454 . ?
C8 C7 N2 118.6(5) . . ?
C8 C7' N2 117.9(5) . . ?
C7' C8 C7' 140.5(7) . 6_454 ?
C7 C8 C7 138.3(7) . 6_454 ?

loop_
_geom_bond_atom_site_label_1
_geom_bond_atom_site_label_2
_geom_bond_distance
_geom_bond_site_symmetry_2
_geom_bond_publ_flag
Br1 Cu 2.4978(11) . ?
Cu N1 2.035(3) 6_454 ?
Cu N1 2.035(3) . ?
Cu N2 2.130(3) 6_454 ?
Cu N2 2.130(3) . ?
N1 C1 1.482(5) . ?
N1 C6 1.482(5) 6_454 ?
C1 C2 1.480(8) . ?
C1 C2' 1.526(7) . ?
C2 C3 1.52 . ?
C3 N2 1.509(7) . ?
C2' C3' 1.54 . ?
C3' N2 1.500(7) . ?
N2 C4 1.466(7) . ?
N2 C7 1.496(7) . ?
N2 C7' 1.507(7) . ?
N2 C4' 1.538(7) . ?
C4 C5 1.52 . ?
C5 C6 1.474(7) . ?
C4' C5' 1.53 . ?
C5' C6 1.509(8) . ?
C6 N1 1.482(5) 6_454 ?
C7 C8 1.485(6) . ?
C7' C8 1.485(6) . ?
C8 C7' 1.485(6) 6_454 ?
C8 C7 1.485(6) 6_454 ?
